data_4335358
loop_
_publ_author_name
'Arvind K. Gupta'
'S. Arun Dixith Reddy'
'Ramamoorthy Boomishankar'

_publ_section_title
;
 Facile Formation of Stable Tris(imido)phosphate Trianions as Their Tri-
 and Hexanuclear Pd(II) Complexes in Protic Solvents
;
_journal_name_full 'Inorganic Chemistry'
_journal_page_first 7608
_journal_page_last 7614
_journal_paper_doi 10.1021/ic400686e
_journal_volume 52
_journal_year 2013
_chemical_formula_sum 'C9 H26 N3 O P'
_chemical_formula_weight 223.30
_chemical_name_systematic
; 
 ? 
;
_space_group_IT_number 62
_symmetry_cell_setting orthorhombic
_symmetry_space_group_name_Hall '-P 2ac 2n'
_symmetry_space_group_name_H-M 'P n m a'
_atom_sites_solution_hydrogens geom
_atom_sites_solution_primary direct
_atom_sites_solution_secondary difmap
_audit_creation_method SHELXL-97
_cell_angle_alpha 90.00
_cell_angle_beta 90.00
_cell_angle_gamma 90.00
_cell_formula_units_Z 4
_cell_length_a 9.2210(4)
_cell_length_b 18.3933(9)
_cell_length_c 8.1667(4)
_cell_measurement_reflns_used 2445
_cell_measurement_temperature 296(2)
_cell_measurement_theta_max 21.24
_cell_measurement_theta_min 2.73
_cell_volume 1385.11(11)
_computing_cell_refinement 'Bruker SAINT'
_computing_data_collection 'Bruker APEX2'
_computing_data_reduction 'Bruker SAINT'
_computing_molecular_graphics 'Bruker SHELXTL'
_computing_publication_material 'Bruker SHELXTL'
_computing_structure_refinement 'SHELXL-97 (Sheldrick, 2008)'
_computing_structure_solution 'SHELXS-97 (Sheldrick, 2008)'
_diffrn_ambient_temperature 296(2)
_diffrn_measured_fraction_theta_full 0.996
_diffrn_measured_fraction_theta_max 0.996
_diffrn_measurement_device_type 'Bruker APEX-II CCD'
_diffrn_measurement_method 'phi and omega scans'
_diffrn_radiation_monochromator graphite
_diffrn_radiation_source 'fine-focus sealed tube'
_diffrn_radiation_type MoK\a
_diffrn_radiation_wavelength 0.71073
_diffrn_reflns_av_R_equivalents 0.0628
_diffrn_reflns_av_sigmaI/netI 0.0276
_diffrn_reflns_limit_h_max 10
_diffrn_reflns_limit_h_min -10
_diffrn_reflns_limit_k_max 21
_diffrn_reflns_limit_k_min -21
_diffrn_reflns_limit_l_max 9
_diffrn_reflns_limit_l_min -9
_diffrn_reflns_number 12683
_diffrn_reflns_theta_full 25.02
_diffrn_reflns_theta_max 25.02
_diffrn_reflns_theta_min 4.16
_exptl_absorpt_coefficient_mu 0.179
_exptl_absorpt_correction_T_max 0.7457
_exptl_absorpt_correction_T_min 0.6156
_exptl_absorpt_correction_type multi-scan
_exptl_absorpt_process_details SADABS
_exptl_crystal_colour colourless
_exptl_crystal_density_diffrn 1.071
_exptl_crystal_description prism
_exptl_crystal_F_000 496
_exptl_crystal_size_max 0.26
_exptl_crystal_size_mid 0.18
_exptl_crystal_size_min 0.12
_refine_diff_density_max 0.257
_refine_diff_density_min -0.254
_refine_diff_density_rms 0.038
_refine_ls_extinction_method none
_refine_ls_goodness_of_fit_ref 1.020
_refine_ls_hydrogen_treatment constr
_refine_ls_matrix_type full
_refine_ls_number_parameters 73
_refine_ls_number_reflns 1257
_refine_ls_number_restraints 0
_refine_ls_restrained_S_all 1.020
_refine_ls_R_factor_all 0.0708
_refine_ls_R_factor_gt 0.0443
_refine_ls_shift/su_max 0.000
_refine_ls_shift/su_mean 0.000
_refine_ls_structure_factor_coef Fsqd
_refine_ls_weighting_details 'calc w=1/[\s^2^(Fo^2^)+(0.0604P)^2^+0.5536P] where P=(Fo^2^+2Fc^2^)/3'
_refine_ls_weighting_scheme calc
_refine_ls_wR_factor_gt 0.1121
_refine_ls_wR_factor_ref 0.1284
_reflns_number_gt 870
_reflns_number_total 1257
_reflns_threshold_expression >2sigma(I)
_cod_data_source_file ic400686e_3.cif
_cod_data_source_block compound3
_cod_database_code 4335358

loop_
_symmetry_equiv_pos_as_xyz
'x, y, z'
'x+1/2, -y+1/2, -z+1/2'
'-x, y+1/2, -z'
'-x+1/2, -y, z+1/2'
'-x, -y, -z'
'-x-1/2, y-1/2, z-1/2'
'x, -y-1/2, z'
'x-1/2, y, -z-1/2'

loop_
_atom_site_label
_atom_site_type_symbol
_atom_site_fract_x
_atom_site_fract_y
_atom_site_fract_z
_atom_site_U_iso_or_equiv
_atom_site_adp_type
_atom_site_occupancy
_atom_site_symmetry_multiplicity
_atom_site_calc_flag
_atom_site_refinement_flags
P1 P 0.01110(9) 0.2500 0.17713(10) 0.0432(3) Uani 1 2 d S
O1 O -0.0768(2) 0.2500 0.3289(3) 0.0561(6) Uani 1 2 d S
N1 N 0.1230(2) 0.18209(10) 0.1527(3) 0.0535(6) Uani 1 1 d .
H1 H 0.2109 0.1915 0.1245 0.064 Uiso 1 1 calc R
C11 C 0.0817(3) 0.10657(13) 0.1763(4) 0.0683(8) Uani 1 1 d .
H11 H -0.0214 0.1019 0.1487 0.082 Uiso 1 1 calc R
C12 C 0.1006(4) 0.0838(2) 0.3529(5) 0.1105(14) Uani 1 1 d .
H12A H 0.2011 0.0873 0.3826 0.166 Uiso 1 1 calc R
H12B H 0.0685 0.0345 0.3661 0.166 Uiso 1 1 calc R
H12C H 0.0442 0.1150 0.4222 0.166 Uiso 1 1 calc R
C13 C 0.1671(4) 0.05851(18) 0.0592(6) 0.1159(15) Uani 1 1 d .
H13A H 0.1458 0.0723 -0.0516 0.174 Uiso 1 1 calc R
H13B H 0.1404 0.0086 0.0759 0.174 Uiso 1 1 calc R
H13C H 0.2690 0.0644 0.0794 0.174 Uiso 1 1 calc R
N2 N -0.1056(3) 0.2500 0.0275(3) 0.0592(8) Uani 1 2 d S
H2 H -0.1960 0.2500 0.0537 0.071 Uiso 1 2 calc SR
C21 C -0.0712(5) 0.2500 -0.1473(5) 0.0748(12) Uani 1 2 d S
H21 H 0.0346 0.2500 -0.1590 0.090 Uiso 1 2 calc SR
C22 C -0.1295(5) 0.1825(2) -0.2302(5) 0.1256(15) Uani 1 1 d .
H22A H -0.0834 0.1403 -0.1847 0.188 Uiso 1 1 calc R
H22B H -0.1099 0.1849 -0.3455 0.188 Uiso 1 1 calc R
H22C H -0.2323 0.1795 -0.2129 0.188 Uiso 1 1 calc R

loop_
_atom_site_aniso_label
_atom_site_aniso_U_11
_atom_site_aniso_U_22
_atom_site_aniso_U_33
_atom_site_aniso_U_23
_atom_site_aniso_U_13
_atom_site_aniso_U_12
P1 0.0357(5) 0.0439(5) 0.0500(5) 0.000 -0.0013(4) 0.000
O1 0.0444(13) 0.0694(16) 0.0545(14) 0.000 0.0069(11) 0.000
N1 0.0366(11) 0.0384(11) 0.0856(16) 0.0019(10) 0.0061(10) -0.0008(8)
C11 0.0460(15) 0.0464(15) 0.112(2) 0.0042(15) 0.0012(16) -0.0024(12)
C12 0.094(3) 0.091(3) 0.147(4) 0.055(2) 0.001(2) 0.001(2)
C13 0.099(3) 0.056(2) 0.192(4) -0.036(2) 0.026(3) -0.0017(19)
N2 0.0379(15) 0.085(2) 0.0545(18) 0.000 -0.0029(13) 0.000
C21 0.068(3) 0.103(3) 0.053(2) 0.000 -0.0041(19) 0.000
C22 0.173(4) 0.127(3) 0.077(3) -0.027(2) -0.017(3) -0.001(3)

loop_
_atom_type_symbol
_atom_type_description
_atom_type_scat_dispersion_real
_atom_type_scat_dispersion_imag
_atom_type_scat_source
C C 0.0033 0.0016 'International Tables Vol C Tables 4.2.6.8 and 6.1.1.4'
H H 0.0000 0.0000 'International Tables Vol C Tables 4.2.6.8 and 6.1.1.4'
N N 0.0061 0.0033 'International Tables Vol C Tables 4.2.6.8 and 6.1.1.4'
O O 0.0106 0.0060 'International Tables Vol C Tables 4.2.6.8 and 6.1.1.4'
P P 0.1023 0.0942 'International Tables Vol C Tables 4.2.6.8 and 6.1.1.4'

loop_
_geom_angle_atom_site_label_1
_geom_angle_atom_site_label_2
_geom_angle_atom_site_label_3
_geom_angle
_geom_angle_site_symmetry_1
_geom_angle_site_symmetry_3
O1 P1 N2 105.45(14) . .
O1 P1 N1 116.62(9) . 7_565
N2 P1 N1 109.05(10) . 7_565
O1 P1 N1 116.62(9) . .
N2 P1 N1 109.05(10) . .
N1 P1 N1 99.83(13) 7_565 .
C11 N1 P1 123.30(16) . .
C11 N1 H1 118.3 . .
P1 N1 H1 118.3 . .
N1 C11 C12 111.2(2) . .
N1 C11 C13 109.6(2) . .
C12 C11 C13 112.2(3) . .
N1 C11 H11 107.9 . .
C12 C11 H11 107.9 . .
C13 C11 H11 107.9 . .
C11 C12 H12A 109.5 . .
C11 C12 H12B 109.5 . .
H12A C12 H12B 109.5 . .
C11 C12 H12C 109.5 . .
H12A C12 H12C 109.5 . .
H12B C12 H12C 109.5 . .
C11 C13 H13A 109.5 . .
C11 C13 H13B 109.5 . .
H13A C13 H13B 109.5 . .
C11 C13 H13C 109.5 . .
H13A C13 H13C 109.5 . .
H13B C13 H13C 109.5 . .
C21 N2 P1 126.1(3) . .
C21 N2 H2 117.0 . .
P1 N2 H2 117.0 . .
N2 C21 C22 111.1(3) . .
N2 C21 C22 111.1(3) . 7_565
C22 C21 C22 110.3(4) . 7_565
N2 C21 H21 108.1 . .
C22 C21 H21 108.1 . .
C22 C21 H21 108.1 7_565 .
C21 C22 H22A 109.5 . .
C21 C22 H22B 109.5 . .
H22A C22 H22B 109.5 . .
C21 C22 H22C 109.5 . .
H22A C22 H22C 109.5 . .
H22B C22 H22C 109.5 . .

loop_
_geom_bond_atom_site_label_1
_geom_bond_atom_site_label_2
_geom_bond_distance
_geom_bond_site_symmetry_2
P1 O1 1.481(2) .
P1 N2 1.628(3) .
P1 N1 1.6326(18) 7_565
P1 N1 1.6326(18) .
N1 C11 1.453(3) .
N1 H1 0.8600 .
C11 C12 1.512(4) .
C11 C13 1.522(4) .
C11 H11 0.9800 .
C12 H12A 0.9600 .
C12 H12B 0.9600 .
C12 H12C 0.9600 .
C13 H13A 0.9600 .
C13 H13B 0.9600 .
C13 H13C 0.9600 .
N2 C21 1.463(5) .
N2 H2 0.8600 .
C21 C22 1.512(4) .
C21 C22 1.512(4) 7_565
C21 H21 0.9800 .
C22 H22A 0.9600 .
C22 H22B 0.9600 .
C22 H22C 0.9600 .

loop_
_geom_hbond_atom_site_label_D
_geom_hbond_atom_site_label_H
_geom_hbond_atom_site_label_A
_geom_hbond_distance_DH
_geom_hbond_distance_HA
_geom_hbond_distance_DA
_geom_hbond_angle_DHA
_geom_hbond_site_symmetry_A
N1 H1 O1 0.86 2.27 3.041(3) 149.8 2
